data_7102415
loop_
_publ_author_name
'Lorcy, Dominique'
'Guerro, Michel'
'Pellon, Pascal'
'Carlier, Roger'

_publ_section_title
;
 Unprecedented metal template effect on the coupling of dithiafulvene
 moieties.
;
_journal_issue 2
_journal_name_full 'Chemical communications (Cambridge, England)'
_journal_page_first 212
_journal_page_last 213
_journal_paper_doi 10.1039/b311197k
_journal_year 2004
_chemical_compound_source 'synthesis as described'
_chemical_formula_moiety 'C40 H34 Mo1 O4 P2 S4'
_chemical_formula_sum 'C40 H34 Mo O4 P2 S4'
_chemical_formula_weight 864.79
_chemical_name_systematic
;
?
;
_space_group_IT_number 56
_symmetry_cell_setting orthorhombic
_symmetry_Int_Tables_number 56
_symmetry_space_group_name_Hall '-P 2ab 2ac'
_symmetry_space_group_name_H-M 'P c c n'
_atom_sites_solution_hydrogens geom
_atom_sites_solution_primary direct
_atom_sites_solution_secondary difmap
_audit_conform_dict_location ftp://ftp.iucr.org/pub/cif_core.dic
_audit_conform_dict_name cif_core.dic
_audit_conform_dict_version 2.2
_audit_creation_date 2003-07-11T12:04:33-00:00
_audit_creation_method 'WinGX routine CIF_UPDATE'
_cell_angle_alpha 90
_cell_angle_beta 90
_cell_angle_gamma 90
_cell_formula_units_Z 4
_cell_length_a 10.52900(10)
_cell_length_b 18.2873(2)
_cell_length_c 20.6979(3)
_cell_measurement_reflns_used 23783
_cell_measurement_temperature 293(2)
_cell_measurement_theta_max 27.485
_cell_measurement_theta_min 2.546
_cell_measurement_wavelength 0.71073
_cell_volume 3985.32(8)
_computing_cell_refinement 'Dirax/lsq (Duisenberg & Schreurs, 1989-2000)'
_computing_data_collection 'Collect (Nonius BV, 1997-2000)'
_computing_data_reduction 'EvalCCD (Duisenberg & Schreurs 1990-2000)'
_computing_molecular_graphics 'Ortep-3 for Windows (Farrugia, 1997)'
_computing_publication_material 'WinGX publication routines (Farrugia, 1999)'
_computing_structure_refinement 'SHELXL-97 (Sheldrick, 1997)'
_computing_structure_solution 'SHELXS-97 (Sheldrick, 1997)'
_diffrn_ambient_temperature 293(2)
_diffrn_detector 'CCD plate'
_diffrn_measured_fraction_theta_full 0.971
_diffrn_measured_fraction_theta_max 0.971
_diffrn_measurement_device '95mm CCD camera on \k-goniostat'
_diffrn_measurement_device_type KappaCCD
_diffrn_measurement_method 'CCD rotation images, thick slices'
_diffrn_orient_matrix_type 'by Nonius Collect from scalepack cell'
_diffrn_orient_matrix_UB_11 -0.91034E-2
_diffrn_orient_matrix_UB_12 0.348779E-1
_diffrn_orient_matrix_UB_13 -0.369767E-1
_diffrn_orient_matrix_UB_21 -0.825228E-1
_diffrn_orient_matrix_UB_22 -0.234801E-1
_diffrn_orient_matrix_UB_23 -0.12027E-1
_diffrn_orient_matrix_UB_31 -0.462363E-1
_diffrn_orient_matrix_UB_32 0.350403E-1
_diffrn_orient_matrix_UB_33 0.287462E-1
_diffrn_radiation_monochromator graphite
_diffrn_radiation_probe x-ray
_diffrn_radiation_type MoK\a
_diffrn_radiation_wavelength 0.71073
_diffrn_reflns_av_R_equivalents 0.0388
_diffrn_reflns_av_unetI/netI 0.0322
_diffrn_reflns_limit_h_max 12
_diffrn_reflns_limit_h_min -13
_diffrn_reflns_limit_k_max 23
_diffrn_reflns_limit_k_min -18
_diffrn_reflns_limit_l_max 26
_diffrn_reflns_limit_l_min -26
_diffrn_reflns_number 26818
_diffrn_reflns_theta_full 27.51
_diffrn_reflns_theta_max 27.51
_diffrn_reflns_theta_min 2.97
_diffrn_source 'Enraf Nonius FR590'
_exptl_absorpt_coefficient_mu 0.658
_exptl_absorpt_correction_T_max 0.7787
_exptl_absorpt_correction_T_min 0.6934
_exptl_absorpt_correction_type none
_exptl_crystal_colour yellow
_exptl_crystal_density_diffrn 1.441
_exptl_crystal_density_method 'not measured'
_exptl_crystal_description prism
_exptl_crystal_F_000 1768
_exptl_crystal_size_max 0.6
_exptl_crystal_size_mid 0.6
_exptl_crystal_size_min 0.4
_refine_diff_density_max 0.451
_refine_diff_density_min -0.384
_refine_diff_density_rms 0.065
_refine_ls_extinction_method none
_refine_ls_goodness_of_fit_ref 1.086
_refine_ls_hydrogen_treatment mixed
_refine_ls_matrix_type full
_refine_ls_number_parameters 231
_refine_ls_number_reflns 4470
_refine_ls_number_restraints 0
_refine_ls_restrained_S_all 1.086
_refine_ls_R_factor_all 0.0706
_refine_ls_R_factor_gt 0.0363
_refine_ls_shift/su_max 0.001
_refine_ls_shift/su_mean 0
_refine_ls_structure_factor_coef Fsqd
_refine_ls_weighting_details 'calc w=1/[\s^2^(Fo^2^)+(0.0226P)^2^+4.4458P] where P=(Fo^2^+2Fc^2^)/3'
_refine_ls_weighting_scheme calc
_refine_ls_wR_factor_gt 0.0713
_refine_ls_wR_factor_ref 0.0857
_reflns_number_gt 3077
_reflns_number_total 4470
_reflns_threshold_expression >2sigma(I)
_cod_data_source_file b311197k.txt
_cod_data_source_block compound5b
_cod_database_code 7102415

loop_
_symmetry_equiv_pos_as_xyz
'x, y, z'
'-x+1/2, -y+1/2, z'
'x+1/2, -y, -z+1/2'
'-x, y+1/2, -z+1/2'
'-x, -y, -z'
'x-1/2, y-1/2, -z'
'-x-1/2, y, z-1/2'
'x, -y-1/2, z-1/2'

loop_
_atom_site_label
_atom_site_type_symbol
_atom_site_fract_x
_atom_site_fract_y
_atom_site_fract_z
_atom_site_U_iso_or_equiv
_atom_site_adp_type
_atom_site_occupancy
_atom_site_symmetry_multiplicity
_atom_site_calc_flag
_atom_site_refinement_flags
Mo1 Mo 0.75 0.25 0.445872(14) 0.03262(10) Uani 1 2 d S
C102 C 0.7956(3) 0.31772(17) 0.51617(14) 0.0507(8) Uani 1 1 d .
O2 O 0.8139(3) 0.35572(14) 0.55951(12) 0.0856(9) Uani 1 1 d .
C101 C 0.5771(3) 0.29935(17) 0.45226(15) 0.0476(7) Uani 1 1 d .
O1 O 0.4834(2) 0.32871(15) 0.46259(14) 0.0792(8) Uani 1 1 d .
P1 P 0.68259(7) 0.15012(4) 0.36512(3) 0.03570(17) Uani 1 1 d .
C31 C 0.7930(3) 0.07207(15) 0.36706(13) 0.0387(6) Uani 1 1 d .
C36 C 0.7972(3) 0.03091(18) 0.42270(17) 0.0593(9) Uani 1 1 d .
H36 H 0.7408 0.0415 0.456 0.071 Uiso 1 1 calc R
C35 C 0.8832(4) -0.02587(19) 0.43044(19) 0.0677(10) Uani 1 1 d .
H35 H 0.8857 -0.0516 0.4692 0.081 Uiso 1 1 calc R
C34 C 0.9631(3) -0.0440(2) 0.3821(2) 0.0672(10) Uani 1 1 d .
H34 H 1.0194 -0.0828 0.3867 0.081 Uiso 1 1 calc R
C33 C 0.9598(4) -0.0044(3) 0.3264(2) 0.0837(13) Uani 1 1 d .
H33 H 1.015 -0.0164 0.2929 0.1 Uiso 1 1 calc R
C32 C 0.8757(3) 0.0536(2) 0.31844(16) 0.0642(10) Uani 1 1 d .
H32 H 0.8754 0.0799 0.28 0.077 Uiso 1 1 calc R
C21 C 0.5315(3) 0.10330(16) 0.38347(13) 0.0401(7) Uani 1 1 d .
C26 C 0.4441(3) 0.1329(2) 0.42510(17) 0.0606(9) Uani 1 1 d .
H26 H 0.4622 0.1767 0.4461 0.073 Uiso 1 1 calc R
C25 C 0.3284(3) 0.0980(2) 0.4363(2) 0.0749(11) Uani 1 1 d .
H25 H 0.2691 0.119 0.4639 0.09 Uiso 1 1 calc R
C24 C 0.3023(4) 0.0335(2) 0.40688(19) 0.0691(11) Uani 1 1 d .
H24 H 0.2257 0.0099 0.4149 0.083 Uiso 1 1 calc R
C23 C 0.3884(4) 0.0031(2) 0.36538(17) 0.0685(11) Uani 1 1 d .
H23 H 0.37 -0.0411 0.3452 0.082 Uiso 1 1 calc R
C22 C 0.5022(3) 0.03745(18) 0.35326(15) 0.0573(9) Uani 1 1 d .
H22 H 0.5598 0.0165 0.3247 0.069 Uiso 1 1 calc R
C1 C 0.6642(3) 0.16893(16) 0.27981(13) 0.0425(7) Uani 1 1 d .
H1 H 0.7161 0.1438 0.251 0.051 Uiso 1 1 calc R
C2 C 0.5814(3) 0.21635(16) 0.25560(13) 0.0426(7) Uani 1 1 d .
C4 C 0.4412(3) 0.29787(18) 0.17787(15) 0.0537(8) Uani 1 1 d .
C6 C 0.3882(4) 0.3266(2) 0.11516(18) 0.0795(12) Uani 1 1 d .
H6C H 0.4363 0.3071 0.0797 0.119 Uiso 1 1 calc R
H6B H 0.3933 0.379 0.1148 0.119 Uiso 1 1 calc R
H6A H 0.301 0.3118 0.111 0.119 Uiso 1 1 calc R
C3 C 0.3986(3) 0.3129(2) 0.23632(17) 0.0605(9) Uani 1 1 d .
C5 C 0.2914(4) 0.3635(2) 0.2544(2) 0.0912(14) Uani 1 1 d .
H5A H 0.2817 0.3641 0.3006 0.137 Uiso 1 1 calc R
H5B H 0.2141 0.3467 0.2348 0.137 Uiso 1 1 calc R
H5C H 0.31 0.412 0.2395 0.137 Uiso 1 1 calc R
S3 S 0.56975(9) 0.23698(5) 0.17306(4) 0.0582(2) Uani 1 1 d .
S4 S 0.47461(10) 0.26854(5) 0.30131(4) 0.0667(3) Uani 1 1 d .

loop_
_atom_site_aniso_label
_atom_site_aniso_U_11
_atom_site_aniso_U_22
_atom_site_aniso_U_33
_atom_site_aniso_U_23
_atom_site_aniso_U_13
_atom_site_aniso_U_12
Mo1 0.03657(17) 0.03005(18) 0.03125(15) 0 0 -0.00038(16)
C102 0.069(2) 0.0397(17) 0.0434(16) 0.0039(14) -0.0104(15) -0.0013(15)
O2 0.139(3) 0.0605(17) 0.0574(15) -0.0161(13) -0.0311(16) -0.0048(17)
C101 0.0501(18) 0.0407(18) 0.0521(17) -0.0080(14) -0.0007(15) -0.0013(15)
O1 0.0515(14) 0.0774(19) 0.109(2) -0.0245(16) 0.0085(15) 0.0204(14)
P1 0.0396(4) 0.0331(4) 0.0344(3) -0.0006(3) 0.0033(3) -0.0026(3)
C31 0.0435(16) 0.0325(15) 0.0401(14) -0.0063(12) 0.0000(12) -0.0017(12)
C36 0.071(2) 0.048(2) 0.0588(19) 0.0074(16) 0.0133(17) 0.0175(17)
C35 0.072(2) 0.049(2) 0.082(3) 0.0096(18) 0.000(2) 0.0137(19)
C34 0.056(2) 0.050(2) 0.096(3) -0.013(2) -0.007(2) 0.0141(18)
C33 0.076(3) 0.100(3) 0.075(3) -0.016(2) 0.018(2) 0.036(3)
C32 0.066(2) 0.075(3) 0.0520(19) 0.0015(17) 0.0100(17) 0.019(2)
C21 0.0421(16) 0.0395(17) 0.0387(14) 0.0056(12) -0.0016(12) -0.0042(13)
C26 0.052(2) 0.056(2) 0.074(2) -0.0119(17) 0.0151(18) -0.0139(17)
C25 0.053(2) 0.081(3) 0.091(3) -0.006(2) 0.023(2) -0.019(2)
C24 0.057(2) 0.081(3) 0.070(2) 0.016(2) -0.003(2) -0.030(2)
C23 0.082(3) 0.061(2) 0.063(2) 0.0000(18) -0.008(2) -0.033(2)
C22 0.066(2) 0.052(2) 0.0530(19) -0.0055(15) 0.0033(17) -0.0175(17)
C1 0.0510(18) 0.0407(17) 0.0360(14) -0.0013(12) 0.0053(13) -0.0061(14)
C2 0.0489(17) 0.0418(16) 0.0370(14) 0.0016(12) -0.0019(13) -0.0105(14)
C4 0.058(2) 0.051(2) 0.0521(18) 0.0106(15) -0.0096(16) -0.0082(16)
C6 0.079(3) 0.092(3) 0.068(2) 0.030(2) -0.017(2) -0.002(2)
C3 0.056(2) 0.064(2) 0.062(2) 0.0107(17) -0.0065(17) 0.0058(18)
C5 0.084(3) 0.097(3) 0.093(3) 0.015(3) -0.001(2) 0.033(3)
S3 0.0716(5) 0.0650(6) 0.0380(4) 0.0077(4) -0.0013(4) 0.0048(4)
S4 0.0767(6) 0.0793(7) 0.0440(4) 0.0013(4) 0.0005(4) 0.0252(5)

loop_
_atom_type_symbol
_atom_type_description
_atom_type_scat_dispersion_real
_atom_type_scat_dispersion_imag
_atom_type_scat_source
C C 0.0033 0.0016 'International Tables Vol C Tables 4.2.6.8 and 6.1.1.4'
H H 0 0 'International Tables Vol C Tables 4.2.6.8 and 6.1.1.4'
O O 0.0106 0.006 'International Tables Vol C Tables 4.2.6.8 and 6.1.1.4'
P P 0.1023 0.0942 'International Tables Vol C Tables 4.2.6.8 and 6.1.1.4'
S S 0.1246 0.1234 'International Tables Vol C Tables 4.2.6.8 and 6.1.1.4'
Mo Mo -1.6832 0.6857 'International Tables Vol C Tables 4.2.6.8 and 6.1.1.4'

loop_
_exptl_crystal_face_index_h
_exptl_crystal_face_index_k
_exptl_crystal_face_index_l
_exptl_crystal_face_perp_dist
1 0 0 0.32
-1 0 0 0.28
0 1 0 0.32
0 -1 0 0.33
0 0 1 0.2
0 0 -1 0.18
4 -3 -5 0.221
-13 10 -1 0.274
-1 1 -8 0.168
4 -3 0 0.291
1 2 0 0.32
-1 -2 0 0.3
1 14 15 0.273
0 -4 -5 0.235
-3 -4 1 0.268
-1 2 6 0.267
2 -3 -7 0.191
2 1 -4 0.272

loop_
_geom_angle_atom_site_label_1
_geom_angle_atom_site_label_2
_geom_angle_atom_site_label_3
_geom_angle
_geom_angle_site_symmetry_1
_geom_angle_site_symmetry_3
C102 Mo1 C102 84.78(18) . 2_655
C102 Mo1 C101 90.74(13) . 2_655
C102 Mo1 C101 83.75(13) 2_655 2_655
C102 Mo1 C101 83.75(13) . .
C102 Mo1 C101 90.74(13) 2_655 .
C101 Mo1 C101 172.55(17) 2_655 .
C102 Mo1 P1 172.85(9) . .
C102 Mo1 P1 88.07(9) 2_655 .
C101 Mo1 P1 88.52(9) 2_655 .
C101 Mo1 P1 96.32(8) . .
C102 Mo1 P1 88.07(9) . 2_655
C102 Mo1 P1 172.85(9) 2_655 2_655
C101 Mo1 P1 96.32(8) 2_655 2_655
C101 Mo1 P1 88.52(9) . 2_655
P1 Mo1 P1 99.08(3) . 2_655
O2 C102 Mo1 174.9(3) . .
O1 C101 Mo1 172.6(3) . .
C1 P1 C31 103.66(13) . .
C1 P1 C21 101.34(13) . .
C31 P1 C21 100.39(13) . .
C1 P1 Mo1 121.87(10) . .
C31 P1 Mo1 111.19(9) . .
C21 P1 Mo1 115.65(9) . .
C32 C31 C36 117.3(3) . .
C32 C31 P1 125.1(2) . .
C36 C31 P1 117.5(2) . .
C31 C36 C35 121.8(3) . .
C31 C36 H36 119.1 . .
C35 C36 H36 119.1 . .
C34 C35 C36 120.3(4) . .
C34 C35 H35 119.8 . .
C36 C35 H35 119.8 . .
C35 C34 C33 118.8(3) . .
C35 C34 H34 120.6 . .
C33 C34 H34 120.6 . .
C34 C33 C32 121.4(4) . .
C34 C33 H33 119.3 . .
C32 C33 H33 119.3 . .
C31 C32 C33 120.3(3) . .
C31 C32 H32 119.8 . .
C33 C32 H32 119.8 . .
C26 C21 C22 118.4(3) . .
C26 C21 P1 121.6(2) . .
C22 C21 P1 120.0(2) . .
C21 C26 C25 120.6(3) . .
C21 C26 H26 119.7 . .
C25 C26 H26 119.7 . .
C24 C25 C26 120.1(4) . .
C24 C25 H25 120 . .
C26 C25 H25 120 . .
C25 C24 C23 120.1(3) . .
C25 C24 H24 120 . .
C23 C24 H24 120 . .
C24 C23 C22 120.4(3) . .
C24 C23 H23 119.8 . .
C22 C23 H23 119.8 . .
C23 C22 C21 120.4(3) . .
C23 C22 H22 119.8 . .
C21 C22 H22 119.8 . .
C2 C1 P1 124.2(2) . .
C2 C1 H1 117.9 . .
P1 C1 H1 117.9 . .
C1 C2 S4 125.0(2) . .
C1 C2 S3 123.6(2) . .
S4 C2 S3 111.36(17) . .
C3 C4 C6 126.2(3) . .
C3 C4 S3 116.5(2) . .
C6 C4 S3 117.2(3) . .
C4 C6 H6C 109.5 . .
C4 C6 H6B 109.5 . .
H6C C6 H6B 109.5 . .
C4 C6 H6A 109.5 . .
H6C C6 H6A 109.5 . .
H6B C6 H6A 109.5 . .
C4 C3 C5 127.7(3) . .
C4 C3 S4 116.7(3) . .
C5 C3 S4 115.7(3) . .
C3 C5 H5A 109.5 . .
C3 C5 H5B 109.5 . .
H5A C5 H5B 109.5 . .
C3 C5 H5C 109.5 . .
H5A C5 H5C 109.5 . .
H5B C5 H5C 109.5 . .
C2 S3 C4 97.75(15) . .
C2 S4 C3 97.47(16) . .

loop_
_geom_bond_atom_site_label_1
_geom_bond_atom_site_label_2
_geom_bond_distance
_geom_bond_site_symmetry_2
Mo1 C102 1.970(3) .
Mo1 C102 1.970(3) 2_655
Mo1 C101 2.036(3) 2_655
Mo1 C101 2.036(3) .
Mo1 P1 2.5756(7) .
Mo1 P1 2.5756(7) 2_655
C102 O2 1.151(4) .
C101 O1 1.143(4) .
P1 C1 1.809(3) .
P1 C31 1.842(3) .
P1 C21 1.846(3) .
C31 C32 1.373(4) .
C31 C36 1.376(4) .
C36 C35 1.387(5) .
C36 H36 0.93 .
C35 C34 1.349(5) .
C35 H35 0.93 .
C34 C33 1.361(5) .
C34 H34 0.93 .
C33 C32 1.391(5) .
C33 H33 0.93 .
C32 H32 0.93 .
C21 C26 1.372(4) .
C21 C22 1.392(4) .
C26 C25 1.395(5) .
C26 H26 0.93 .
C25 C24 1.355(5) .
C25 H25 0.93 .
C24 C23 1.367(5) .
C24 H24 0.93 .
C23 C22 1.375(5) .
C23 H23 0.93 .
C22 H22 0.93 .
C1 C2 1.328(4) .
C1 H1 0.93 .
C2 S4 1.752(3) .
C2 S3 1.754(3) .
C4 C3 1.319(5) .
C4 C6 1.507(4) .
C4 S3 1.755(4) .
C6 H6C 0.96 .
C6 H6B 0.96 .
C6 H6A 0.96 .
C3 C5 1.507(5) .
C3 S4 1.763(3) .
C5 H5A 0.96 .
C5 H5B 0.96 .
C5 H5C 0.96 .

loop_
_geom_torsion_atom_site_label_1
_geom_torsion_atom_site_label_2
_geom_torsion_atom_site_label_3
_geom_torsion_atom_site_label_4
_geom_torsion
_geom_torsion_site_symmetry_1
C102 Mo1 C102 O2 -44(3) 2_655
C101 Mo1 C102 O2 -127(3) 2_655
C101 Mo1 C102 O2 48(3) .
P1 Mo1 C102 O2 -43(4) .
P1 Mo1 C102 O2 136(3) 2_655
C102 Mo1 C101 O1 -26(2) .
C102 Mo1 C101 O1 59(2) 2_655
C101 Mo1 C101 O1 17(2) 2_655
P1 Mo1 C101 O1 147(2) .
P1 Mo1 C101 O1 -114(2) 2_655
C102 Mo1 P1 C1 168.3(8) .
C102 Mo1 P1 C1 168.58(15) 2_655
C101 Mo1 P1 C1 -107.62(15) 2_655
C101 Mo1 P1 C1 78.06(15) .
P1 Mo1 P1 C1 -11.45(12) 2_655
C102 Mo1 P1 C31 -69.1(8) .
C102 Mo1 P1 C31 -68.78(14) 2_655
C101 Mo1 P1 C31 15.02(13) 2_655
C101 Mo1 P1 C31 -159.30(13) .
P1 Mo1 P1 C31 111.19(10) 2_655
C102 Mo1 P1 C21 44.5(8) .
C102 Mo1 P1 C21 44.85(14) 2_655
C101 Mo1 P1 C21 128.64(13) 2_655
C101 Mo1 P1 C21 -45.68(13) .
P1 Mo1 P1 C21 -135.19(10) 2_655
C1 P1 C31 C32 22.0(3) .
C21 P1 C31 C32 126.5(3) .
Mo1 P1 C31 C32 -110.6(3) .
C1 P1 C31 C36 -161.0(3) .
C21 P1 C31 C36 -56.5(3) .
Mo1 P1 C31 C36 66.4(3) .
C32 C31 C36 C35 1.6(5) .
P1 C31 C36 C35 -175.6(3) .
C31 C36 C35 C34 -2.3(6) .
C36 C35 C34 C33 1.6(6) .
C35 C34 C33 C32 -0.4(7) .
C36 C31 C32 C33 -0.4(5) .
P1 C31 C32 C33 176.6(3) .
C34 C33 C32 C31 -0.2(6) .
C1 P1 C21 C26 -115.8(3) .
C31 P1 C21 C26 137.9(3) .
Mo1 P1 C21 C26 18.1(3) .
C1 P1 C21 C22 62.2(3) .
C31 P1 C21 C22 -44.2(3) .
Mo1 P1 C21 C22 -163.9(2) .
C22 C21 C26 C25 -0.6(5) .
P1 C21 C26 C25 177.4(3) .
C21 C26 C25 C24 1.3(6) .
C26 C25 C24 C23 -1.1(6) .
C25 C24 C23 C22 0.2(6) .
C24 C23 C22 C21 0.5(5) .
C26 C21 C22 C23 -0.3(5) .
P1 C21 C22 C23 -178.4(3) .
C31 P1 C1 C2 172.3(3) .
C21 P1 C1 C2 68.6(3) .
Mo1 P1 C1 C2 -61.6(3) .
P1 C1 C2 S4 -0.5(4) .
P1 C1 C2 S3 176.98(16) .
C6 C4 C3 C5 -2.3(6) .
S3 C4 C3 C5 179.3(3) .
C6 C4 C3 S4 177.3(3) .
S3 C4 C3 S4 -1.1(4) .
C1 C2 S3 C4 177.7(3) .
S4 C2 S3 C4 -4.52(19) .
C3 C4 S3 C2 3.5(3) .
C6 C4 S3 C2 -175.1(3) .
C1 C2 S4 C3 -178.2(3) .
S3 C2 S4 C3 4.0(2) .
C4 C3 S4 C2 -1.9(3) .
C5 C3 S4 C2 177.8(3) .
